data_2210838
loop_
_publ_author_name
'Ali, Hapipah M.'
'Najwa, Mohd Idris'
'Xie, Ming-Jin'
'Ng, Seik Weng'

_publ_section_title
;
 2-Methyl-1<i>H</i>-indole-3-carbaldehyde 4-hydroxybenzoylhydrazone
;
_journal_coeditor_code XU2125
_journal_issue 10
_journal_name_full 'Acta Crystallographica Section E'
_journal_page_first o4527
_journal_page_last o4528
_journal_paper_doi 10.1107/S160053680603724X
_journal_volume 62
_journal_year 2006
_chemical_formula_iupac 'C17 H15 N3 O2'
_chemical_formula_moiety 'C17 H15 N3 O2'
_chemical_formula_sum 'C17 H15 N3 O2'
_chemical_formula_weight 293.32
_chemical_name_systematic
;
2-Methyl-1H-indole-3-carbaldehyde 4-hydrobenzoylhydrazone
;
_space_group_IT_number 14
_symmetry_cell_setting monoclinic
_symmetry_space_group_name_Hall '-P 2ybc'
_symmetry_space_group_name_H-M 'P 1 21/c 1'
_atom_sites_solution_hydrogens geom
_atom_sites_solution_primary direct
_atom_sites_solution_secondary difmap
_audit_creation_method SHELXL-97
_cell_angle_alpha 90.00
_cell_angle_beta 97.9170(10)
_cell_angle_gamma 90.00
_cell_formula_units_Z 4
_cell_length_a 12.1710(10)
_cell_length_b 14.0900(10)
_cell_length_c 8.6767(7)
_cell_measurement_reflns_used 3602
_cell_measurement_temperature 295(2)
_cell_measurement_theta_max 27.1
_cell_measurement_theta_min 2.7
_cell_volume 1473.8(2)
_computing_cell_refinement 'SAINT (Bruker, 2004)'
_computing_data_collection 'APEXII (Bruker, 2004)'
_computing_data_reduction SAINT
_computing_molecular_graphics 'X-SEED (Barbour, 2001)'
_computing_publication_material SHELXL97
_computing_structure_refinement 'SHELXL97 (Sheldrick, 1997)'
_computing_structure_solution 'SHELXS97 (Sheldrick, 1997)'
_diffrn_ambient_temperature 295(2)
_diffrn_measured_fraction_theta_full 1.00
_diffrn_measured_fraction_theta_max 1.00
_diffrn_measurement_device_type 'Bruker APEX-II area-detector'
_diffrn_measurement_method '\f and \w'
_diffrn_radiation_monochromator graphite
_diffrn_radiation_source 'fine-focus sealed tube'
_diffrn_radiation_type MoK\a
_diffrn_radiation_wavelength 0.71073
_diffrn_reflns_av_R_equivalents 0.024
_diffrn_reflns_av_sigmaI/netI 0.021
_diffrn_reflns_limit_h_max 15
_diffrn_reflns_limit_h_min -15
_diffrn_reflns_limit_k_max 17
_diffrn_reflns_limit_k_min -18
_diffrn_reflns_limit_l_max 11
_diffrn_reflns_limit_l_min -11
_diffrn_reflns_number 13436
_diffrn_reflns_theta_full 27.1
_diffrn_reflns_theta_max 27.1
_diffrn_reflns_theta_min 1.7
_diffrn_standards_decay_% 0
_diffrn_standards_interval_count 0
_diffrn_standards_interval_time 0
_diffrn_standards_number 0
_exptl_absorpt_coefficient_mu 0.089
_exptl_absorpt_correction_type none
_exptl_crystal_colour Yellow
_exptl_crystal_density_diffrn 1.322
_exptl_crystal_density_method 'not measured'
_exptl_crystal_description Block
_exptl_crystal_F_000 616
_exptl_crystal_size_max 0.31
_exptl_crystal_size_mid 0.27
_exptl_crystal_size_min 0.24
_refine_diff_density_max 0.22
_refine_diff_density_min -0.18
_refine_ls_extinction_method none
_refine_ls_goodness_of_fit_ref 1.04
_refine_ls_hydrogen_treatment mixed
_refine_ls_matrix_type full
_refine_ls_number_parameters 212
_refine_ls_number_reflns 3236
_refine_ls_number_restraints 3
_refine_ls_restrained_S_all 1.04
_refine_ls_R_factor_all 0.058
_refine_ls_R_factor_gt 0.043
_refine_ls_shift/su_max 0.001
_refine_ls_shift/su_mean 0.000
_refine_ls_structure_factor_coef Fsqd
_refine_ls_weighting_details 'calc w=1/[\s^2^(Fo^2^)+(0.0604P)^2^+0.3578P] where P=(Fo^2^+2Fc^2^)/3'
_refine_ls_weighting_scheme calc
_refine_ls_wR_factor_gt 0.113
_refine_ls_wR_factor_ref 0.124
_reflns_number_gt 2516
_reflns_number_total 3236
_reflns_threshold_expression I>2\s(I)
_cod_data_source_file xu2125.cif
_cod_data_source_block I
_cod_depositor_comments
;
The following automatic conversions were performed:
'_exptl_absorpt_correction_type' value 'None' changed to 'none' according
to '/home/saulius/struct/CIF-dictionaries/cif_core.dic' dictionary named
'cif_core.dic' version 2.4.1 from 2010-06-29.

Automatic conversion script
Id: cif_fix_enum 1527 2010-12-29 10:47:43Z saulius 

The following automatic conversions were performed:

'_exptl_absorpt_correction_type' value 'None' changed to 'none'
according to /home/saulius/struct/CIF-dictionaries/cif_core.dic
dictionary named 'cif_core.dic' version 2.4.1 from 2010-06-29.

Automatic conversion script
Id: cif_fix_values 1715 2011-07-08 13:25:40Z adriana 
;
_cod_original_sg_symbol_H-M 'P 21/c'
_cod_database_code 2210838
_cod_database_fobs_code 2210838

loop_
_symmetry_equiv_pos_as_xyz
'x, y, z'
'-x, y+1/2, -z+1/2'
'-x, -y, -z'
'x, -y-1/2, z-1/2'

loop_
_atom_site_type_symbol
_atom_site_label
_atom_site_fract_x
_atom_site_fract_y
_atom_site_fract_z
_atom_site_U_iso_or_equiv
_atom_site_adp_type
_atom_site_calc_flag
_atom_site_refinement_flags
_atom_site_occupancy
O O1 0.84504(9) 0.34132(7) 0.17384(13) 0.0409(3) Uani d . 1
O O2 1.20818(10) 0.01865(9) 0.24474(17) 0.0573(4) Uani d D 1
N N1 0.38547(11) 0.41537(10) 0.57821(17) 0.0414(3) Uani d D 1
N N2 0.69363(10) 0.31756(9) 0.37014(15) 0.0384(3) Uani d . 1
N N3 0.79539(10) 0.27054(10) 0.38769(15) 0.0375(3) Uani d D 1
C C1 0.35856(12) 0.40528(11) 0.41970(19) 0.0397(4) Uani d . 1
C C2 0.25948(13) 0.42349(13) 0.3244(2) 0.0504(4) Uani d . 1
H H2 0.1983 0.4477 0.3648 0.060 Uiso calc R 1
C C3 0.25515(15) 0.40439(14) 0.1683(2) 0.0551(5) Uani d . 1
H H3 0.1899 0.4161 0.1018 0.066 Uiso calc R 1
C C4 0.34674(15) 0.36786(14) 0.1077(2) 0.0529(5) Uani d . 1
H H4 0.3408 0.3541 0.0021 0.063 Uiso calc R 1
C C5 0.44613(14) 0.35180(12) 0.20179(19) 0.0441(4) Uani d . 1
H H5 0.5073 0.3289 0.1599 0.053 Uiso calc R 1
C C6 0.45318(12) 0.37055(10) 0.36088(18) 0.0363(3) Uani d . 1
C C7 0.53855(12) 0.36143(10) 0.49330(18) 0.0352(3) Uani d . 1
C C8 0.49272(13) 0.38906(11) 0.62371(18) 0.0372(3) Uani d . 1
C C9 0.54119(15) 0.39250(13) 0.79001(19) 0.0476(4) Uani d . 1
H H9A 0.5161 0.4487 0.8370 0.071 Uiso calc R 1
H H9B 0.6206 0.3935 0.7981 0.071 Uiso calc R 1
H H9C 0.5182 0.3375 0.8426 0.071 Uiso calc R 1
C C10 0.64946(12) 0.32637(11) 0.49603(18) 0.0373(3) Uani d . 1
H H10 0.6903 0.3096 0.5907 0.045 Uiso calc R 1
C C11 0.86110(12) 0.27882(10) 0.27744(17) 0.0334(3) Uani d . 1
C C12 0.95165(12) 0.20881(10) 0.27749(17) 0.0344(3) Uani d . 1
C C13 1.04665(14) 0.23511(12) 0.2159(2) 0.0520(5) Uani d . 1
H H13 1.0531 0.2968 0.1802 0.062 Uiso calc R 1
C C14 1.13141(15) 0.17167(13) 0.2066(3) 0.0592(5) Uani d . 1
H H14 1.1950 0.1911 0.1672 0.071 Uiso calc R 1
C C15 1.12213(13) 0.07866(11) 0.2561(2) 0.0418(4) Uani d . 1
C C16 1.02722(13) 0.05080(11) 0.31556(19) 0.0408(4) Uani d . 1
H H16 1.0199 -0.0116 0.3478 0.049 Uiso calc R 1
C C17 0.94358(12) 0.11526(11) 0.32704(19) 0.0395(4) Uani d . 1
H H17 0.8807 0.0960 0.3685 0.047 Uiso calc R 1
H H2O 1.195(2) -0.0380(9) 0.272(3) 0.085(8) Uiso d D 1
H H1N 0.3430(14) 0.4410(13) 0.6382(19) 0.056(5) Uiso d D 1
H H3N 0.8115(17) 0.2345(13) 0.4680(17) 0.064(6) Uiso d D 1

loop_
_atom_site_aniso_label
_atom_site_aniso_U_11
_atom_site_aniso_U_22
_atom_site_aniso_U_33
_atom_site_aniso_U_12
_atom_site_aniso_U_13
_atom_site_aniso_U_23
O1 0.0442(6) 0.0365(6) 0.0452(6) 0.0036(5) 0.0178(5) 0.0029(5)
O2 0.0452(7) 0.0382(7) 0.0968(10) 0.0081(5) 0.0398(7) 0.0134(7)
N1 0.0371(7) 0.0389(7) 0.0523(8) 0.0045(6) 0.0212(6) -0.0001(6)
N2 0.0318(7) 0.0411(7) 0.0442(7) 0.0067(5) 0.0116(5) 0.0037(6)
N3 0.0323(7) 0.0438(8) 0.0380(7) 0.0089(6) 0.0109(5) 0.0041(6)
C1 0.0346(8) 0.0332(8) 0.0538(10) 0.0003(6) 0.0153(7) 0.0024(7)
C2 0.0333(8) 0.0500(10) 0.0698(12) 0.0030(7) 0.0136(8) 0.0055(9)
C3 0.0391(9) 0.0592(12) 0.0652(12) -0.0016(8) 0.0005(8) 0.0076(9)
C4 0.0515(10) 0.0558(11) 0.0509(10) -0.0045(8) 0.0052(8) -0.0012(8)
C5 0.0441(9) 0.0412(9) 0.0493(10) 0.0031(7) 0.0139(7) -0.0009(7)
C6 0.0343(8) 0.0293(7) 0.0475(9) 0.0002(6) 0.0135(7) 0.0020(6)
C7 0.0339(8) 0.0307(7) 0.0438(8) 0.0008(6) 0.0154(6) 0.0023(6)
C8 0.0379(8) 0.0297(7) 0.0474(9) 0.0002(6) 0.0179(7) 0.0031(6)
C9 0.0540(10) 0.0449(9) 0.0470(10) 0.0046(8) 0.0183(8) 0.0011(7)
C10 0.0346(8) 0.0387(8) 0.0400(8) 0.0038(6) 0.0103(6) 0.0017(6)
C11 0.0319(7) 0.0343(8) 0.0349(7) -0.0033(6) 0.0081(6) -0.0028(6)
C12 0.0315(7) 0.0365(8) 0.0366(8) -0.0002(6) 0.0097(6) -0.0020(6)
C13 0.0435(9) 0.0355(9) 0.0830(13) -0.0001(7) 0.0301(9) 0.0101(8)
C14 0.0423(9) 0.0431(10) 0.1009(15) 0.0023(8) 0.0403(10) 0.0140(10)
C15 0.0367(8) 0.0369(8) 0.0554(10) 0.0014(6) 0.0192(7) 0.0027(7)
C16 0.0393(8) 0.0329(8) 0.0533(10) -0.0010(6) 0.0176(7) 0.0050(7)
C17 0.0342(8) 0.0395(8) 0.0484(9) -0.0047(6) 0.0181(7) 0.0020(7)

loop_
_atom_type_symbol
_atom_type_description
_atom_type_scat_dispersion_real
_atom_type_scat_dispersion_imag
_atom_type_scat_source
C C 0.0033 0.0016 'International Tables Vol C Tables 4.2.6.8 and 6.1.1.4'
H H 0.0000 0.0000 'International Tables Vol C Tables 4.2.6.8 and 6.1.1.4'
N N 0.0061 0.0033 'International Tables Vol C Tables 4.2.6.8 and 6.1.1.4'
O O 0.0106 0.0060 'International Tables Vol C Tables 4.2.6.8 and 6.1.1.4'

loop_
_geom_angle_atom_site_label_1
_geom_angle_atom_site_label_2
_geom_angle_atom_site_label_3
_geom_angle
_geom_angle_publ_flag
C15 O2 H2O 112.8(16) no
C8 N1 C1 110.37(12) no
C8 N1 H1N 124.7(13) no
C1 N1 H1N 124.5(13) no
C10 N2 N3 114.92(13) no
C11 N3 N2 119.44(13) no
C11 N3 H3N 122.6(14) no
N2 N3 H3N 117.9(14) no
N1 C1 C2 130.03(14) no
N1 C1 C6 107.68(14) no
C2 C1 C6 122.29(16) no
C3 C2 C1 117.55(16) no
C3 C2 H2 121.2 no
C1 C2 H2 121.2 no
C2 C3 C4 121.29(17) no
C2 C3 H3 119.4 no
C4 C3 H3 119.4 no
C5 C4 C3 121.20(18) no
C5 C4 H4 119.4 no
C3 C4 H4 119.4 no
C4 C5 C6 118.85(16) no
C4 C5 H5 120.6 no
C6 C5 H5 120.6 no
C5 C6 C1 118.78(15) no
C5 C6 C7 135.14(14) no
C1 C6 C7 106.07(13) no
C8 C7 C10 124.58(15) no
C8 C7 C6 107.35(13) no
C10 C7 C6 128.01(14) no
N1 C8 C7 108.52(14) no
N1 C8 C9 120.68(13) no
C7 C8 C9 130.80(15) no
C8 C9 H9A 109.5 no
C8 C9 H9B 109.5 no
H9A C9 H9B 109.5 no
C8 C9 H9C 109.5 no
H9A C9 H9C 109.5 no
H9B C9 H9C 109.5 no
N2 C10 C7 121.39(14) no
N2 C10 H10 119.3 no
C7 C10 H10 119.3 no
O1 C11 N3 121.72(13) no
O1 C11 C12 120.73(13) no
N3 C11 C12 117.51(13) no
C13 C12 C17 117.94(14) no
C13 C12 C11 118.79(14) no
C17 C12 C11 123.13(13) no
C14 C13 C12 121.32(15) no
C14 C13 H13 119.3 no
C12 C13 H13 119.3 no
C13 C14 C15 120.10(15) no
C13 C14 H14 120.0 no
C15 C14 H14 120.0 no
O2 C15 C16 122.75(14) no
O2 C15 C14 117.90(14) no
C16 C15 C14 119.35(15) no
C17 C16 C15 120.16(14) no
C17 C16 H16 119.9 no
C15 C16 H16 119.9 no
C16 C17 C12 121.11(13) no
C16 C17 H17 119.4 no
C12 C17 H17 119.4 no

loop_
_geom_bond_atom_site_label_1
_geom_bond_atom_site_label_2
_geom_bond_distance
_geom_bond_publ_flag
O1 C11 1.2543(18) no
O2 C15 1.3603(19) no
O2 H2O 0.854(10) no
N1 C8 1.362(2) no
N1 C1 1.377(2) no
N1 H1N 0.862(9) no
N2 C10 1.2881(19) no
N2 N3 1.3943(17) no
N3 C11 1.3338(18) no
N3 H3N 0.863(9) no
C1 C2 1.389(2) no
C1 C6 1.410(2) no
C2 C3 1.375(3) no
C2 H2 0.9300 no
C3 C4 1.395(3) no
C3 H3 0.9300 no
C4 C5 1.381(2) no
C4 H4 0.9300 no
C5 C6 1.396(2) no
C5 H5 0.9300 no
C6 C7 1.445(2) no
C7 C8 1.385(2) no
C7 C10 1.435(2) no
C8 C9 1.483(2) no
C9 H9A 0.9600 no
C9 H9B 0.9600 no
C9 H9C 0.9600 no
C10 H10 0.9300 no
C11 C12 1.479(2) no
C12 C13 1.389(2) no
C12 C17 1.394(2) no
C13 C14 1.376(2) no
C13 H13 0.9300 no
C14 C15 1.388(2) no
C14 H14 0.9300 no
C15 C16 1.385(2) no
C16 C17 1.378(2) no
C16 H16 0.9300 no
C17 H17 0.9300 no

loop_
_geom_hbond_atom_site_label_D
_geom_hbond_atom_site_label_H
_geom_hbond_atom_site_label_A
_geom_hbond_site_symmetry_A
_geom_hbond_distance_DH
_geom_hbond_distance_HA
_geom_hbond_distance_DA
_geom_hbond_angle_DHA
_geom_hbond_publ_flag
O2 H2<i>o</i> O1 2_745 0.850(10) 1.850(10) 2.700(2) 175(2) yes
N1 H1<i>n</i> O2 4_466 0.860(10) 2.070(10) 2.910(2) 164(2) yes
N3 H3<i>n</i> O1 4_566 0.860(10) 2.070(10) 2.933(2) 174(2) yes

loop_
_geom_torsion_atom_site_label_1
_geom_torsion_atom_site_label_2
_geom_torsion_atom_site_label_3
_geom_torsion_atom_site_label_4
_geom_torsion
_geom_torsion_publ_flag
C10 N2 N3 C11 -162.72(14) no
C8 N1 C1 C2 179.97(16) no
C8 N1 C1 C6 0.17(17) no
N1 C1 C2 C3 -178.33(17) no
C6 C1 C2 C3 1.4(2) no
C1 C2 C3 C4 0.1(3) no
C2 C3 C4 C5 -1.7(3) no
C3 C4 C5 C6 1.6(3) no
C4 C5 C6 C1 -0.1(2) no
C4 C5 C6 C7 178.47(17) no
N1 C1 C6 C5 178.33(14) no
C2 C1 C6 C5 -1.5(2) no
N1 C1 C6 C7 -0.60(16) no
C2 C1 C6 C7 179.59(15) no
C5 C6 C7 C8 -177.86(17) no
C1 C6 C7 C8 0.80(16) no
C5 C6 C7 C10 -0.6(3) no
C1 C6 C7 C10 178.03(14) no
C1 N1 C8 C7 0.35(18) no
C1 N1 C8 C9 -179.28(14) no
C10 C7 C8 N1 -178.06(13) no
C6 C7 C8 N1 -0.72(17) no
C10 C7 C8 C9 1.5(3) no
C6 C7 C8 C9 178.87(16) no
N3 N2 C10 C7 -171.49(13) no
C8 C7 C10 N2 -167.68(15) no
C6 C7 C10 N2 15.5(2) no
N2 N3 C11 O1 14.1(2) no
N2 N3 C11 C12 -163.49(13) no
O1 C11 C12 C13 29.9(2) no
N3 C11 C12 C13 -152.55(15) no
O1 C11 C12 C17 -145.73(15) no
N3 C11 C12 C17 31.9(2) no
C17 C12 C13 C14 -1.3(3) no
C11 C12 C13 C14 -177.11(18) no
C12 C13 C14 C15 1.4(3) no
C13 C14 C15 O2 -179.96(18) no
C13 C14 C15 C16 -0.4(3) no
O2 C15 C16 C17 178.75(16) no
C14 C15 C16 C17 -0.8(3) no
C15 C16 C17 C12 0.9(3) no
C13 C12 C17 C16 0.1(2) no
C11 C12 C17 C16 175.72(15) no

loop_
_cod_related_entry_id
_cod_related_entry_database
_cod_related_entry_code
1 ChemSpider 10910420
